data_4027817
loop_
_publ_author_name
'Olenev, A.V.'
'Shevelkov, A.V.'
'Dikarev, E.V.'
'Oleneva, O.S.'

_publ_section_title
;
 From Discrete to Extended Guests: Novel Supramolecular Assembly
 [Hg6As4](AgCl3)2 Featuring (AgCl32- Helical Anions.
;
_journal_name_full 'European Journal of Inorganic Chemistry'
_journal_page_first 4006
_journal_page_last 4010
_journal_paper_doi 10.1002/ejic.200400205
_journal_volume 2004
_journal_year 2004
_chemical_formula_sum 'Ag2 As4 Cl6 Hg6'
_chemical_name_systematic '(Hg6 As4) (Ag Cl3)2'
_space_group_IT_number 15
_symmetry_space_group_name_Hall '-I 2ya'
_symmetry_space_group_name_H-M 'I 1 2/a 1'
_cell_angle_alpha 90
_cell_angle_beta 93.17
_cell_angle_gamma 90
_cell_formula_units_Z 6
_cell_length_a 14.69
_cell_length_b 9.1851
_cell_length_c 20.285
_cell_volume 2732.849
_citation_journal_id_ASTM EJICFO
_cod_data_source_file silver2-3_7.cif
_cod_data_source_block Ag2As4Cl6Hg6
_cod_original_sg_symbol_Hall '-C 2yc (x+z,y,-x)'
_cod_database_code 4027817

loop_
_symmetry_equiv_pos_as_xyz
x,y,z
-x+1/2,y,-z
-x,-y,-z
x-1/2,-y,z
x+1/2,y+1/2,z+1/2
-x+1,y+1/2,-z+1/2
-x+1/2,-y+1/2,-z+1/2
x,-y+1/2,z+1/2

loop_
_atom_site_label
_atom_site_type_symbol
_atom_site_fract_x
_atom_site_fract_y
_atom_site_fract_z
_atom_site_occupancy
_atom_site_U_iso_or_equiv
As3 As-2 0.95079 0.14199 0.39986 1 0.0
Hg5 Hg+2 0.16628 4e-05 0.168604 1 0.0
Hg2 Hg+2 0.25 0.80665 0 1 0.0
Hg3 Hg+2 0 0 0.5 1 0.0
Cl5 Cl-1 0.12112 0.2545 0.06328 1 0.0
As1 As-2 0.21572 0.14162 0.2687 1 0.0
Hg1 Hg+2 0.08141 0.20708 0.332378 1 0.0
Cl4 Cl-1 0.25 0.75 0.25 1 0.0
Ag2 Ag+1 0.25 0.3427 0 1 0.0
Hg6 Hg+2 0.3338 0.00091 0.33433 1 0.0
Cl3 Cl-1 0.13787 0.4823 0.38729 1 0.0
Cl1 Cl-1 0.99501 0.3881 0.23695 1 0.0
Cl2 Cl-1 0.17221 0.576 0.92398 1 0.0
Hg4 Hg+2 0 0 0 1 0.0
Ag1 Ag+1 0.10362 0.71974 0.33195 1 0.0
As2 As-2 0.11733 0.86334 0.06707 1 0.0
